data_2108614
loop_
_publ_author_name
'Yakubovich, Olga'
'Kiriukhina, Galina'
'Shvanskaya, Larisa'
'Volkov, Anatoliy'
'Dimitrova, Olga'

_publ_section_title
;
 Joint crystallization of KCuAl[PO~4~]~2~ and K(Al,Zn)~2~[(P,Si)O~4~]~2~:
 crystal chemistry and mechanism of formation of phosphate-silicate
 epitaxial heterostructure
;
_journal_coeditor_code JE5028SUP1
_journal_issue 3
_journal_name_full 'Acta Crystallographica Section B'
_journal_page_first
;
;
_journal_paper_doi 10.1107/S2052520620005715
_journal_volume 76
_journal_year 2020
_chemical_formula_moiety 'Al Cu K O8 P2'
_chemical_formula_sum 'Al Cu K O8 P2'
_chemical_formula_weight 319.56
_chemical_name_common 'potassium copper aluminium phosphate'
_chemical_name_systematic 'potassium copper aluminium bis(phosphate)'
_space_group_crystal_system monoclinic
_space_group_IT_number 14
_space_group_name_Hall '-P 2ybc'
_space_group_name_H-M_alt 'P 1 21/c 1'
_atom_sites_solution_primary direct
_atom_sites_solution_secondary difmap
_audit_creation_method SHELXL-2016/6
_cell_angle_alpha 90
_cell_angle_beta 102.290(10)
_cell_angle_gamma 90
_cell_formula_units_Z 4
_cell_length_a 5.0270(8)
_cell_length_b 14.047(2)
_cell_length_c 9.2630(10)
_cell_measurement_reflns_used 3068
_cell_measurement_temperature 293(2)
_cell_measurement_theta_max 30.0450
_cell_measurement_theta_min 3.6590
_cell_volume 639.11(15)
_computing_cell_refinement
;
CrysAlisPro, Agilent Technologies,
Version 1.171.37.35 (release 13-08-2014 CrysAlis171 .NET)
(compiled Aug 13 2014,18:06:01)
;
_computing_data_collection
;
CrysAlisPro, Agilent Technologies,
Version 1.171.37.35 (release 13-08-2014 CrysAlis171 .NET)
(compiled Aug 13 2014,18:06:01)
;
_computing_data_reduction
;
CrysAlisPro, Agilent Technologies,
Version 1.171.37.35 (release 13-08-2014 CrysAlis171 .NET)
(compiled Aug 13 2014,18:06:01)
;
_computing_molecular_graphics 'DIAMOND (Brandenburg, 2006)'
_computing_structure_refinement 'SHELXL-2016/6 (Sheldrick, 2016)'
_computing_structure_solution 'SHELXT (Sheldrick, 2015)'
_diffrn_ambient_temperature 293(2)
_diffrn_detector_area_resol_mean 16.0630
_diffrn_measured_fraction_theta_full 1.000
_diffrn_measured_fraction_theta_max 1.000
_diffrn_measurement_device_type 'Xcalibur, Sapphire3'
_diffrn_measurement_method \w
_diffrn_radiation_type MoK\a
_diffrn_radiation_wavelength 0.71073
_diffrn_reflns_av_R_equivalents 0.0573
_diffrn_reflns_av_unetI/netI 0.0370
_diffrn_reflns_Laue_measured_fraction_full 1.000
_diffrn_reflns_Laue_measured_fraction_max 1.000
_diffrn_reflns_limit_h_max 6
_diffrn_reflns_limit_h_min -6
_diffrn_reflns_limit_k_max 18
_diffrn_reflns_limit_k_min -18
_diffrn_reflns_limit_l_max 12
_diffrn_reflns_limit_l_min -12
_diffrn_reflns_number 9355
_diffrn_reflns_point_group_measured_fraction_full 1.000
_diffrn_reflns_point_group_measured_fraction_max 1.000
_diffrn_reflns_theta_full 25.242
_diffrn_reflns_theta_max 27.494
_diffrn_reflns_theta_min 2.677
_diffrn_source 'Enhance(Mo)X-ray Source'
_exptl_absorpt_coefficient_mu 4.718
_exptl_absorpt_correction_T_max 1.000
_exptl_absorpt_correction_T_min 0.957
_exptl_absorpt_correction_type multi-scan
_exptl_absorpt_process_details
;
CrysAlisPro, Agilent Technologies,
Version 1.171.37.35 (release 13-08-2014 CrysAlis171 .NET)
(compiled Aug 13 2014,18:06:01)
Empirical absorption correction using spherical harmonics,
 implemented in SCALE3 ABSPACK scaling algorithm.
;
_exptl_crystal_colour 'light green'
_exptl_crystal_density_diffrn 3.321
_exptl_crystal_density_meas ?
_exptl_crystal_description isometric
_exptl_crystal_F_000 620
_exptl_crystal_size_max 0.066
_exptl_crystal_size_mid 0.062
_exptl_crystal_size_min 0.056
_refine_diff_density_max 0.625
_refine_diff_density_min -1.019
_refine_diff_density_rms 0.166
_refine_ls_extinction_method none
_refine_ls_goodness_of_fit_ref 1.229
_refine_ls_hydrogen_treatment undef
_refine_ls_matrix_type full
_refine_ls_number_parameters 122
_refine_ls_number_reflns 1469
_refine_ls_number_restraints 0
_refine_ls_restrained_S_all 1.229
_refine_ls_R_factor_all 0.0556
_refine_ls_R_factor_gt 0.0485
_refine_ls_shift/su_max 0.000
_refine_ls_shift/su_mean 0.000
_refine_ls_structure_factor_coef Fsqd
_refine_ls_weighting_details 'w=1/[\s^2^(Fo^2^)+(0.0140P)^2^+5.5000P] where P=(Fo^2^+2Fc^2^)/3'
_refine_ls_weighting_scheme calc
_refine_ls_wR_factor_gt 0.0905
_refine_ls_wR_factor_ref 0.0930
_reflns_Friedel_coverage 0.000
_reflns_number_gt 1360
_reflns_number_total 1469
_reflns_threshold_expression 'I > 2\s(I)'
_cod_data_source_file je5028sup1.cif
_cod_data_source_block I
_cod_depositor_comments
;
The following automatic conversions were performed:

data item '_exptl_crystal_density_meas' value 'not measured' was
changed to '?' -- the value is perceived as not measured.

Automatic conversion script
Id: cif_fix_values 7556 2019-12-06 15:28:31Z antanas 
;
_cod_original_sg_symbol_H-M 'P 21/c'
_cod_database_code 2108614
_shelx_shelxl_version_number 2016/6
_shelx_space_group_comment
;
The symmetry employed for this shelxl refinement is uniquely defined
by the following loop, which should always be used as a source of
symmetry information in preference to the above space-group names.
They are only intended as comments.
;
_shelx_estimated_absorpt_t_min 0.746
_shelx_estimated_absorpt_t_max 0.778

loop_
_space_group_symop_operation_xyz
'x, y, z'
'-x, y+1/2, -z+1/2'
'-x, -y, -z'
'x, -y-1/2, z-1/2'

loop_
_atom_site_label
_atom_site_type_symbol
_atom_site_fract_x
_atom_site_fract_y
_atom_site_fract_z
_atom_site_U_iso_or_equiv
_atom_site_adp_type
_atom_site_occupancy
_atom_site_site_symmetry_order
_atom_site_calc_flag
_atom_site_refinement_flags_posn
_atom_site_refinement_flags_adp
_atom_site_refinement_flags_occupancy
_atom_site_disorder_assembly
_atom_site_disorder_group
Cu1 Cu 0.74086(14) 0.95540(5) 0.45632(8) 0.01199(19) Uani 1 1 d . . . . .
K1 K 0.6843(18) 0.8279(4) 0.8045(11) 0.0185(12) Uani 0.80(5) 1 d . . P . .
K2 K 0.726(5) 0.8224(14) 0.777(3) 0.0185(12) Uani 0.20(5) 1 d . . P . .
P1 P 0.2358(3) 0.82680(9) 0.45459(15) 0.0072(3) Uani 1 1 d . . . . .
P2 P 0.7890(3) 0.50961(10) 0.66871(15) 0.0076(3) Uani 1 1 d . . . . .
Al1 Al 0.2585(3) 0.62940(10) 0.61265(17) 0.0049(3) Uani 1 1 d . . . . .
O1 O 0.4104(7) 0.9137(3) 0.5232(4) 0.0088(7) Uani 1 1 d . . . . .
O2 O -0.0620(8) 0.8359(3) 0.4655(4) 0.0120(8) Uani 1 1 d . . . . .
O3 O 0.9125(8) 0.5881(3) 0.5893(4) 0.0118(8) Uani 1 1 d . . . . .
O4 O 0.3612(8) 0.7412(3) 0.5468(4) 0.0107(8) Uani 1 1 d . . . . .
O5 O 0.7449(8) 0.4182(3) 0.5807(4) 0.0147(8) Uani 1 1 d . . . . .
O6 O 0.2641(8) 0.8119(3) 0.2962(4) 0.0129(8) Uani 1 1 d . . . . .
O7 O 0.5145(8) 0.5458(3) 0.6968(5) 0.0152(8) Uani 1 1 d . . . . .
O8 O 0.9667(8) 0.4907(3) 0.8211(4) 0.0131(8) Uani 1 1 d . . . . .

loop_
_atom_site_aniso_label
_atom_site_aniso_U_11
_atom_site_aniso_U_22
_atom_site_aniso_U_33
_atom_site_aniso_U_23
_atom_site_aniso_U_13
_atom_site_aniso_U_12
Cu1 0.0122(3) 0.0097(3) 0.0158(4) 0.0005(3) 0.0068(3) 0.0007(3)
K1 0.0204(18) 0.0185(9) 0.015(2) -0.0011(11) 0.0014(15) 0.0001(10)
K2 0.0204(18) 0.0185(9) 0.015(2) -0.0011(11) 0.0014(15) 0.0001(10)
P1 0.0093(6) 0.0049(6) 0.0080(7) 0.0003(5) 0.0032(5) -0.0008(5)
P2 0.0092(7) 0.0064(6) 0.0082(6) -0.0017(5) 0.0039(5) -0.0004(5)
Al1 0.0067(7) 0.0030(7) 0.0050(7) -0.0009(6) 0.0017(6) -0.0003(6)
O1 0.0096(18) 0.0045(17) 0.0128(19) -0.0010(15) 0.0037(14) -0.0019(14)
O2 0.0092(18) 0.0080(18) 0.019(2) -0.0008(15) 0.0035(15) -0.0011(14)
O3 0.0108(19) 0.0111(19) 0.014(2) 0.0016(15) 0.0042(15) -0.0021(15)
O4 0.017(2) 0.0055(17) 0.0098(19) 0.0032(14) 0.0028(15) -0.0003(15)
O5 0.025(2) 0.0081(18) 0.014(2) -0.0028(16) 0.0102(17) -0.0031(16)
O6 0.019(2) 0.0101(19) 0.010(2) -0.0004(15) 0.0039(16) -0.0003(16)
O7 0.0120(19) 0.017(2) 0.019(2) 0.0044(17) 0.0092(16) 0.0055(16)
O8 0.0117(19) 0.016(2) 0.0114(19) 0.0025(16) 0.0034(15) 0.0018(16)

loop_
_atom_type_symbol
_atom_type_description
_atom_type_scat_dispersion_real
_atom_type_scat_dispersion_imag
_atom_type_scat_source
O O 0.0106 0.0060 'International Tables Vol C Tables 4.2.6.8 and 6.1.1.4'
Al Al 0.0645 0.0514 'International Tables Vol C Tables 4.2.6.8 and 6.1.1.4'
P P 0.1023 0.0942 'International Tables Vol C Tables 4.2.6.8 and 6.1.1.4'
K K 0.2009 0.2494 'International Tables Vol C Tables 4.2.6.8 and 6.1.1.4'
Cu Cu 0.3201 1.2651 'International Tables Vol C Tables 4.2.6.8 and 6.1.1.4'

loop_
_geom_angle_atom_site_label_1
_geom_angle_atom_site_label_2
_geom_angle_atom_site_label_3
_geom_angle
_geom_angle_site_symmetry_1
_geom_angle_site_symmetry_3
_geom_angle_publ_flag
O2 Cu1 O1 100.66(15) 1_655 . ?
O2 Cu1 O8 90.13(16) 1_655 4_575 ?
O1 Cu1 O8 158.29(16) . 4_575 ?
O2 Cu1 O1 169.84(16) 1_655 3_676 ?
O1 Cu1 O1 83.22(15) . 3_676 ?
O8 Cu1 O1 89.38(15) 4_575 3_676 ?
O2 Cu1 O8 85.67(15) 1_655 2_756 ?
O1 Cu1 O8 101.56(15) . 2_756 ?
O8 Cu1 O8 97.97(14) 4_575 2_756 ?
O1 Cu1 O8 84.35(15) 3_676 2_756 ?
O2 Cu1 O7 99.48(15) 1_655 4_575 ?
O1 Cu1 O7 93.44(14) . 4_575 ?
O8 Cu1 O7 66.03(14) 4_575 4_575 ?
O1 Cu1 O7 89.58(15) 3_676 4_575 ?
O8 Cu1 O7 163.00(14) 2_756 4_575 ?
O2 Cu1 P2 92.71(12) 1_655 4_575 ?
O1 Cu1 P2 127.15(12) . 4_575 ?
O8 Cu1 P2 32.53(11) 4_575 4_575 ?
O1 Cu1 P2 92.33(11) 3_676 4_575 ?
O8 Cu1 P2 130.49(10) 2_756 4_575 ?
O7 Cu1 P2 33.73(9) 4_575 4_575 ?
O2 Cu1 Cu1 86.57(12) 1_655 3_776 ?
O1 Cu1 Cu1 144.92(12) . 3_776 ?
O8 Cu1 Cu1 53.65(11) 4_575 3_776 ?
O1 Cu1 Cu1 84.97(11) 3_676 3_776 ?
O8 Cu1 Cu1 44.32(10) 2_756 3_776 ?
O7 Cu1 Cu1 119.41(10) 4_575 3_776 ?
P2 Cu1 Cu1 86.18(4) 4_575 3_776 ?
O2 Cu1 Cu1 141.85(12) 1_655 3_676 ?
O1 Cu1 Cu1 42.03(10) . 3_676 ?
O8 Cu1 Cu1 127.51(12) 4_575 3_676 ?
O1 Cu1 Cu1 41.19(10) 3_676 3_676 ?
O8 Cu1 Cu1 93.81(10) 2_756 3_676 ?
O7 Cu1 Cu1 92.00(10) 4_575 3_676 ?
P2 Cu1 Cu1 115.34(5) 4_575 3_676 ?
Cu1 Cu1 Cu1 118.92(5) 3_776 3_676 ?
O2 Cu1 K2 66.9(5) 1_655 . ?
O1 Cu1 K2 53.8(4) . . ?
O8 Cu1 K2 147.3(4) 4_575 . ?
O1 Cu1 K2 109.2(5) 3_676 . ?
O8 Cu1 K2 59.1(3) 2_756 . ?
O7 Cu1 K2 137.8(3) 4_575 . ?
P2 Cu1 K2 158.0(4) 4_575 . ?
Cu1 Cu1 K2 100.1(3) 3_776 . ?
Cu1 Cu1 K2 80.2(5) 3_676 . ?
O2 Cu1 K1 71.4(2) 1_655 . ?
O1 Cu1 K1 50.82(17) . . ?
O8 Cu1 K1 150.69(18) 4_575 . ?
O1 Cu1 K1 104.8(2) 3_676 . ?
O8 Cu1 K1 59.13(11) 2_756 . ?
O7 Cu1 K1 137.87(11) 4_575 . ?
P2 Cu1 K1 161.71(15) 4_575 . ?
Cu1 Cu1 K1 101.41(8) 3_776 . ?
Cu1 Cu1 K1 75.72(18) 3_676 . ?
K2 Cu1 K1 4.6(3) . . ?
O4 K1 O6 53.32(13) . 4_576 ?
O4 K1 O2 101.7(2) . 4_676 ?
O6 K1 O2 73.19(15) 4_576 4_676 ?
O4 K1 O5 99.1(3) . 2_656 ?
O6 K1 O5 73.0(3) 4_576 2_656 ?
O2 K1 O5 116.2(4) 4_676 2_656 ?
O4 K1 O3 168.3(5) . 4_576 ?
O6 K1 O3 116.7(4) 4_576 4_576 ?
O2 K1 O3 78.94(18) 4_676 4_576 ?
O5 K1 O3 70.6(3) 2_656 4_576 ?
O4 K1 O1 50.01(15) . . ?
O6 K1 O1 93.06(16) 4_576 . ?
O2 K1 O1 149.1(4) 4_676 . ?
O5 K1 O1 84.3(2) 2_656 . ?
O3 K1 O1 131.4(2) 4_576 . ?
O4 K1 O5 141.1(5) . 2_756 ?
O6 K1 O5 155.2(2) 4_576 2_756 ?
O2 K1 O5 82.78(17) 4_676 2_756 ?
O5 K1 O5 113.7(3) 2_656 2_756 ?
O3 K1 O5 50.54(12) 4_576 2_756 ?
O1 K1 O5 111.1(3) . 2_756 ?
O4 K1 O4 100.0(2) . 4_576 ?
O6 K1 O4 47.9(2) 4_576 4_576 ?
O2 K1 O4 68.2(2) 4_676 4_576 ?
O5 K1 O4 49.0(2) 2_656 4_576 ?
O3 K1 O4 69.2(3) 4_576 4_576 ?
O1 K1 O4 122.5(3) . 4_576 ?
O5 K1 O4 117.0(3) 2_756 4_576 ?
O4 K1 O7 106.32(16) . 2_656 ?
O6 K1 O7 115.1(4) 4_576 2_656 ?
O2 K1 O7 149.6(4) 4_676 2_656 ?
O5 K1 O7 47.88(18) 2_656 2_656 ?
O3 K1 O7 71.2(2) 4_576 2_656 ?
O1 K1 O7 61.28(13) . 2_656 ?
O5 K1 O7 82.92(14) 2_756 2_656 ?
O4 K1 O7 95.0(4) 4_576 2_656 ?
O4 K1 O8 104.8(3) . 2_756 ?
O6 K1 O8 157.3(3) 4_576 2_756 ?
O2 K1 O8 122.3(3) 4_676 2_756 ?
O5 K1 O8 109.0(2) 2_656 2_756 ?
O3 K1 O8 84.26(14) 4_576 2_756 ?
O1 K1 O8 65.14(19) . 2_756 ?
O5 K1 O8 46.00(15) 2_756 2_756 ?
O4 K1 O8 149.6(4) 4_576 2_756 ?
O7 K1 O8 61.30(12) 2_656 2_756 ?
O4 K1 P1 24.97(9) . . ?
O6 K1 P1 69.53(12) 4_576 . ?
O2 K1 P1 126.6(2) 4_676 . ?
O5 K1 P1 87.64(18) 2_656 . ?
O3 K1 P1 152.8(3) 4_576 . ?
O1 K1 P1 25.82(9) . . ?
O5 K1 P1 132.7(4) 2_756 . ?
O4 K1 P1 108.9(2) 4_576 . ?
O7 K1 P1 82.16(12) 2_656 . ?
O8 K1 P1 87.8(2) 2_756 . ?
O4 K1 P2 95.44(18) . 2_656 ?
O6 K1 P2 89.6(3) 4_576 2_656 ?
O2 K1 P2 140.3(5) 4_676 2_656 ?
O5 K1 P2 24.73(11) 2_656 2_656 ?
O3 K1 P2 77.5(3) 4_576 2_656 ?
O1 K1 P2 64.53(15) . 2_656 ?
O5 K1 P2 105.51(19) 2_756 2_656 ?
O4 K1 P2 73.7(3) 4_576 2_656 ?
O7 K1 P2 25.89(11) 2_656 2_656 ?
O8 K1 P2 86.54(13) 2_756 2_656 ?
P1 K1 P2 76.10(11) . 2_656 ?
O4 K2 O1 51.9(4) . . ?
O4 K2 O2 104.4(6) . 4_676 ?
O1 K2 O2 156.2(8) . 4_676 ?
O4 K2 O5 154.5(12) . 2_756 ?
O1 K2 O5 116.3(7) . 2_756 ?
O2 K2 O5 84.4(5) 4_676 2_756 ?
O4 K2 O6 52.6(4) . 4_576 ?
O1 K2 O6 91.7(6) . 4_576 ?
O2 K2 O6 71.0(5) 4_676 4_576 ?
O5 K2 O6 150.2(9) 2_756 4_576 ?
O4 K2 O8 112.6(8) . 2_756 ?
O1 K2 O8 68.6(5) . 2_756 ?
O2 K2 O8 129.0(8) 4_676 2_756 ?
O5 K2 O8 48.2(3) 2_756 2_756 ?
O6 K2 O8 159.9(7) 4_576 2_756 ?
O4 K2 O3 155.4(11) . 4_576 ?
O1 K2 O3 126.2(8) . 4_576 ?
O2 K2 O3 75.5(5) 4_676 4_576 ?
O5 K2 O3 49.6(3) 2_756 4_576 ?
O6 K2 O3 106.4(9) 4_576 4_576 ?
O8 K2 O3 83.9(5) 2_756 4_576 ?
O4 K2 O5 93.6(7) . 2_656 ?
O1 K2 O5 79.7(6) . 2_656 ?
O2 K2 O5 106.4(9) 4_676 2_656 ?
O5 K2 O5 106.9(7) 2_756 2_656 ?
O6 K2 O5 66.3(6) 4_576 2_656 ?
O8 K2 O5 105.0(6) 2_756 2_656 ?
O3 K2 O5 63.6(6) 4_576 2_656 ?
O4 K2 O6 102.1(8) . 4_676 ?
O1 K2 O6 127.8(10) . 4_676 ?
O2 K2 O6 47.8(4) 4_676 4_676 ?
O5 K2 O6 65.9(5) 2_756 4_676 ?
O6 K2 O6 105.9(6) 4_576 4_676 ?
O8 K2 O6 89.8(7) 2_756 4_676 ?
O3 K2 O6 95.8(5) 4_576 4_676 ?
O5 K2 O6 152.4(8) 2_656 4_676 ?
O4 K2 O2 68.2(6) . 1_655 ?
O1 K2 O2 58.4(5) . 1_655 ?
O2 K2 O2 115.3(9) 4_676 1_655 ?
O5 K2 O2 86.4(7) 2_756 1_655 ?
O6 K2 O2 118.9(7) 4_576 1_655 ?
O8 K2 O2 54.3(5) 2_756 1_655 ?
O3 K2 O2 134.7(7) 4_576 1_655 ?
O5 K2 O2 137.3(6) 2_656 1_655 ?
O6 K2 O2 70.2(6) 4_676 1_655 ?
O4 K2 O7 104.5(6) . 2_656 ?
O1 K2 O7 59.8(4) . 2_656 ?
O2 K2 O7 139.6(10) 4_676 2_656 ?
O5 K2 O7 81.4(5) 2_756 2_656 ?
O6 K2 O7 106.4(8) 4_576 2_656 ?
O8 K2 O7 61.1(4) 2_756 2_656 ?
O3 K2 O7 66.5(5) 4_576 2_656 ?
O5 K2 O7 44.2(4) 2_656 2_656 ?
O6 K2 O7 146.4(7) 4_676 2_656 ?
O2 K2 O7 101.3(5) 1_655 2_656 ?
O4 K2 P1 115.1(7) . 4_676 ?
O1 K2 P1 153.5(11) . 4_676 ?
O2 K2 P1 26.1(2) 4_676 4_676 ?
O5 K2 P1 64.3(4) 2_756 4_676 ?
O6 K2 P1 95.5(5) 4_576 4_676 ?
O8 K2 P1 103.9(7) 2_756 4_676 ?
O3 K2 P1 75.9(4) 4_576 4_676 ?
O5 K2 P1 126.4(8) 2_656 4_676 ?
O6 K2 P1 25.98(18) 4_676 4_676 ?
O2 K2 P1 96.1(7) 1_655 4_676 ?
O7 K2 P1 140.4(7) 2_656 4_676 ?
O6 P1 O2 111.7(2) . . ?
O6 P1 O4 108.6(2) . . ?
O2 P1 O4 108.8(2) . . ?
O6 P1 O1 110.0(2) . . ?
O2 P1 O1 112.5(2) . . ?
O4 P1 O1 105.0(2) . . ?
O6 P1 K2 70.6(5) . 4_475 ?
O2 P1 K2 56.1(5) . 4_475 ?
O4 P1 K2 88.0(4) . 4_475 ?
O1 P1 K2 165.6(4) . 4_475 ?
O6 P1 K2 129.7(6) . . ?
O2 P1 K2 118.3(5) . . ?
O4 P1 K2 50.8(3) . . ?
O1 P1 K2 54.8(3) . . ?
K2 P1 K2 136.4(5) 4_475 . ?
O6 P1 K1 135.6(3) . . ?
O2 P1 K1 112.5(3) . . ?
O4 P1 K1 52.04(17) . . ?
O1 P1 K1 55.12(16) . . ?
K2 P1 K1 134.8(5) 4_475 . ?
K2 P1 K1 5.9(3) . . ?
O6 P1 K1 76.3(3) . 4_475 ?
O2 P1 K1 52.0(2) . 4_475 ?
O4 P1 K1 86.14(18) . 4_475 ?
O1 P1 K1 163.92(19) . 4_475 ?
K2 P1 K1 5.7(3) 4_475 4_475 ?
K2 P1 K1 132.9(5) . 4_475 ?
K1 P1 K1 130.7(3) . 4_475 ?
O6 P1 K1 49.5(2) . 4_575 ?
O2 P1 K1 140.92(19) . 4_575 ?
O4 P1 K1 61.7(2) . 4_575 ?
O1 P1 K1 106.53(19) . 4_575 ?
K2 P1 K1 85.0(4) 4_475 4_575 ?
K2 P1 K1 86.2(4) . 4_575 ?
K1 P1 K1 91.55(18) . 4_575 ?
K1 P1 K1 88.88(11) 4_475 4_575 ?
O6 P1 K2 46.7(4) . 4_575 ?
O2 P1 K2 142.9(4) . 4_575 ?
O4 P1 K2 65.6(4) . 4_575 ?
O1 P1 K2 104.1(4) . 4_575 ?
K2 P1 K2 86.8(4) 4_475 4_575 ?
K2 P1 K2 87.5(5) . 4_575 ?
K1 P1 K2 93.0(3) . 4_575 ?
K1 P1 K2 91.0(3) 4_475 4_575 ?
K1 P1 K2 4.3(3) 4_575 4_575 ?
O5 P2 O8 109.9(2) . . ?
O5 P2 O3 112.4(2) . . ?
O8 P2 O3 110.7(2) . . ?
O5 P2 O7 109.7(2) . . ?
O8 P2 O7 105.7(2) . . ?
O3 P2 O7 108.2(2) . . ?
O5 P2 Cu1 129.53(16) . 4_576 ?
O8 P2 Cu1 45.14(15) . 4_576 ?
O3 P2 Cu1 117.54(16) . 4_576 ?
O7 P2 Cu1 60.99(16) . 4_576 ?
O5 P2 K1 53.2(2) . 2_646 ?
O8 P2 K1 94.56(19) . 2_646 ?
O3 P2 K1 154.6(2) . 2_646 ?
O7 P2 K1 65.6(2) . 2_646 ?
Cu1 P2 K1 82.11(18) 4_576 2_646 ?
O5 P2 K2 57.6(4) . 2_746 ?
O8 P2 K2 59.4(4) . 2_746 ?
O3 P2 K2 105.4(5) . 2_746 ?
O7 P2 K2 146.3(5) . 2_746 ?
Cu1 P2 K2 101.2(4) 4_576 2_746 ?
K1 P2 K2 84.7(4) 2_646 2_746 ?
O5 P2 K1 57.55(18) . 2_746 ?
O8 P2 K1 62.7(2) . 2_746 ?
O3 P2 K1 100.0(3) . 2_746 ?
O7 P2 K1 151.7(3) . 2_746 ?
Cu1 P2 K1 105.63(18) 4_576 2_746 ?
K1 P2 K1 88.83(12) 2_646 2_746 ?
K2 P2 K1 5.7(3) 2_746 2_746 ?
O5 P2 K2 57.1(4) . 2_646 ?
O8 P2 K2 92.2(4) . 2_646 ?
O3 P2 K2 157.1(4) . 2_646 ?
O7 P2 K2 63.0(4) . 2_646 ?
Cu1 P2 K2 78.2(4) 4_576 2_646 ?
K1 P2 K2 4.0(3) 2_646 2_646 ?
K2 P2 K2 86.3(4) 2_746 2_646 ?
K1 P2 K2 90.7(3) 2_746 2_646 ?
O7 Al1 O4 119.21(19) . . ?
O7 Al1 O3 115.24(19) . 1_455 ?
O4 Al1 O3 125.37(19) . 1_455 ?
O7 Al1 O6 91.33(19) . 4_576 ?
O4 Al1 O6 88.48(18) . 4_576 ?
O3 Al1 O6 94.46(19) 1_455 4_576 ?
O7 Al1 O5 92.34(19) . 3_666 ?
O4 Al1 O5 86.18(18) . 3_666 ?
O3 Al1 O5 87.65(18) 1_455 3_666 ?
O6 Al1 O5 174.52(18) 4_576 3_666 ?
O7 Al1 K1 145.29(17) . 4_475 ?
O4 Al1 K1 80.1(2) . 4_475 ?
O3 Al1 K1 51.4(3) 1_455 4_475 ?
O6 Al1 K1 119.4(2) 4_576 4_475 ?
O5 Al1 K1 58.4(2) 3_666 4_475 ?
O7 Al1 K2 88.1(4) . . ?
O4 Al1 K2 45.4(4) . . ?
O3 Al1 K2 142.9(5) 1_455 . ?
O6 Al1 K2 54.6(5) 4_576 . ?
O5 Al1 K2 121.5(5) 3_666 . ?
K1 Al1 K2 122.0(4) 4_475 . ?
O7 Al1 K2 143.9(3) . 4_475 ?
O4 Al1 K2 76.4(4) . 4_475 ?
O3 Al1 K2 56.7(5) 1_455 4_475 ?
O6 Al1 K2 123.0(4) 4_576 4_475 ?
O5 Al1 K2 54.3(4) 3_666 4_475 ?
K1 Al1 K2 5.7(3) 4_475 4_475 ?
K2 Al1 K2 119.6(3) . 4_475 ?
O7 Al1 K1 89.81(17) . . ?
O4 Al1 K1 48.08(18) . . ?
O3 Al1 K1 137.7(3) 1_455 . ?
O6 Al1 K1 49.1(3) 4_576 . ?
O5 Al1 K1 126.8(3) 3_666 . ?
K1 Al1 K1 121.87(8) 4_475 . ?
K2 Al1 K1 5.7(3) . . ?
K2 Al1 K1 120.1(4) 4_475 . ?
O7 Al1 K1 87.98(14) . 4_575 ?
O4 Al1 K1 52.10(14) . 4_575 ?
O3 Al1 K1 128.16(15) 1_455 4_575 ?
O6 Al1 K1 132.63(15) 4_576 4_575 ?
O5 Al1 K1 43.53(14) 3_666 4_575 ?
K1 Al1 K1 82.5(2) 4_475 4_575 ?
K2 Al1 K1 78.0(5) . 4_575 ?
K2 Al1 K1 76.9(5) 4_475 4_575 ?
K1 Al1 K1 83.5(2) . 4_575 ?
P1 O1 Cu1 122.8(2) . . ?
P1 O1 Cu1 124.2(2) . 3_676 ?
Cu1 O1 Cu1 96.78(15) . 3_676 ?
P1 O1 K2 98.7(4) . . ?
Cu1 O1 K2 92.0(6) . . ?
Cu1 O1 K2 119.2(5) 3_676 . ?
P1 O1 K1 99.06(18) . . ?
Cu1 O1 K1 97.6(3) . . ?
Cu1 O1 K1 114.0(3) 3_676 . ?
K2 O1 K1 7.1(4) . . ?
P1 O2 Cu1 124.6(2) . 1_455 ?
P1 O2 K2 97.8(6) . 4_475 ?
Cu1 O2 K2 121.3(4) 1_455 4_475 ?
P1 O2 K1 103.3(3) . 4_475 ?
Cu1 O2 K1 120.06(19) 1_455 4_475 ?
K2 O2 K1 7.3(4) 4_475 4_475 ?
P1 O2 K2 124.0(4) . 1_455 ?
Cu1 O2 K2 80.3(4) 1_455 1_455 ?
K2 O2 K2 109.8(6) 4_475 1_455 ?
K1 O2 K2 102.6(4) 4_475 1_455 ?
P2 O3 Al1 130.9(3) . 1_655 ?
P2 O3 K1 127.6(3) . 4_575 ?
Al1 O3 K1 99.4(3) 1_655 4_575 ?
P2 O3 K2 131.8(5) . 4_575 ?
Al1 O3 K2 94.2(5) 1_655 4_575 ?
K1 O3 K2 5.7(4) 4_575 4_575 ?
P1 O4 Al1 139.5(3) . . ?
P1 O4 K2 103.6(4) . . ?
Al1 O4 K2 106.9(5) . . ?
P1 O4 K1 103.0(2) . . ?
Al1 O4 K1 104.0(2) . . ?
K2 O4 K1 7.2(4) . . ?
P1 O4 K1 93.3(2) . 4_575 ?
Al1 O4 K1 101.5(2) . 4_575 ?
K2 O4 K1 108.5(7) . 4_575 ?
K1 O4 K1 115.7(4) . 4_575 ?
P2 O5 Al1 140.8(3) . 3_666 ?
P2 O5 K1 102.1(2) . 2_646 ?
Al1 O5 K1 109.4(2) 3_666 2_646 ?
P2 O5 K2 97.4(4) . 2_746 ?
Al1 O5 K2 94.8(5) 3_666 2_746 ?
K1 O5 K2 107.5(6) 2_646 2_746 ?
P2 O5 K1 98.2(2) . 2_746 ?
Al1 O5 K1 90.1(2) 3_666 2_746 ?
K1 O5 K1 113.7(3) 2_646 2_746 ?
K2 O5 K1 6.7(4) 2_746 2_746 ?
P2 O5 K2 99.8(4) . 2_646 ?
Al1 O5 K2 112.0(4) 3_666 2_646 ?
K1 O5 K2 2.5(4) 2_646 2_646 ?
K2 O5 K2 106.9(7) 2_746 2_646 ?
K1 O5 K2 113.1(4) 2_746 2_646 ?
P1 O6 Al1 145.6(3) . 4_575 ?
P1 O6 K1 106.7(3) . 4_575 ?
Al1 O6 K1 101.1(3) 4_575 4_575 ?
P1 O6 K2 111.9(5) . 4_575 ?
Al1 O6 K2 94.9(6) 4_575 4_575 ?
K1 O6 K2 6.5(4) 4_575 4_575 ?
P1 O6 K2 83.4(5) . 4_475 ?
Al1 O6 K2 110.5(5) 4_575 4_475 ?
K1 O6 K2 101.7(3) 4_575 4_475 ?
K2 O6 K2 105.9(6) 4_575 4_475 ?
P2 O7 Al1 136.6(3) . . ?
P2 O7 Cu1 85.27(18) . 4_576 ?
Al1 O7 Cu1 125.2(2) . 4_576 ?
P2 O7 K1 88.5(3) . 2_646 ?
Al1 O7 K1 115.3(2) . 2_646 ?
Cu1 O7 K1 94.41(19) 4_576 2_646 ?
P2 O7 K2 93.0(5) . 2_646 ?
Al1 O7 K2 113.8(4) . 2_646 ?
Cu1 O7 K2 91.3(4) 4_576 2_646 ?
K1 O7 K2 5.7(3) 2_646 2_646 ?
P2 O8 Cu1 102.3(2) . 4_576 ?
P2 O8 Cu1 175.6(2) . 2_746 ?
Cu1 O8 Cu1 82.03(14) 4_576 2_746 ?
P2 O8 K2 95.3(4) . 2_746 ?
Cu1 O8 K2 149.7(6) 4_576 2_746 ?
Cu1 O8 K2 80.5(4) 2_746 2_746 ?
P2 O8 K1 92.7(2) . 2_746 ?
Cu1 O8 K1 155.4(3) 4_576 2_746 ?
Cu1 O8 K1 83.07(16) 2_746 2_746 ?
K2 O8 K1 5.9(4) 2_746 2_746 ?

loop_
_geom_bond_atom_site_label_1
_geom_bond_atom_site_label_2
_geom_bond_distance
_geom_bond_site_symmetry_2
_geom_bond_publ_flag
Cu1 O2 1.942(4) 1_655 y
Cu1 O1 1.981(4) . y
Cu1 O8 2.010(4) 4_575 y
Cu1 O1 2.014(4) 3_676 y
Cu1 O8 2.317(4) 2_756 y
Cu1 O7 2.431(4) 4_575 y
Cu1 P2 2.7698(15) 4_575 n
Cu1 Cu1 2.8488(14) 3_776 n
Cu1 Cu1 2.9872(14) 3_676 n
Cu1 K2 3.53(2) . n
Cu1 K1 3.752(10) . n
K1 O4 2.858(8) . y
K1 O6 2.873(7) 4_576 y
K1 O2 2.887(6) 4_676 y
K1 O5 2.893(14) 2_656 y
K1 O3 2.894(9) 4_576 y
K1 O1 2.935(7) . y
K1 O5 3.110(7) 2_756 y
K1 O4 3.189(14) 4_576 y
K1 O7 3.219(8) 2_656 y
K1 O8 3.244(9) 2_756 y
K1 P1 3.532(6) . n
K1 P2 3.534(11) 2_656 n
K2 O4 2.75(2) . y
K2 O1 2.85(2) . y
K2 O2 2.886(19) 4_676 y
K2 O5 3.02(2) 2_756 y
K2 O6 3.03(2) 4_576 y
K2 O8 3.07(2) 2_756 y
K2 O3 3.11(2) 4_576 y
K2 O5 3.24(3) 2_656 y
K2 O6 3.27(3) 4_676 y
K2 O2 3.29(3) 1_655 y
K2 O7 3.39(2) 2_656 y
K2 P1 3.44(2) 4_676 n
P1 O6 1.519(4) . y
P1 O2 1.527(4) . y
P1 O4 1.530(4) . y
P1 O1 1.558(4) . y
P2 O5 1.512(4) . y
P2 O8 1.525(4) . y
P2 O3 1.529(4) . y
P2 O7 1.543(4) . y
Al1 O7 1.794(4) . y
Al1 O4 1.800(4) . y
Al1 O3 1.802(4) 1_455 y
Al1 O6 1.884(4) 4_576 y
Al1 O5 1.908(4) 3_666 y

_cod_database_fobs_code 2108614
